data_1508384
loop_
_publ_author_name
'Bag, Pradip '
'Itkis, Mikhail E. '
'Pal, Sushanta K. '
'Bekyarova, Elena '
'Donnadieu, Bruno '
'Haddon, Robert C. '

_publ_section_title
;
 Synthesis, Structure and Solid State Properties of Cyclohexanemethylamine
 Substituted Phenalenyl Based Molecular Conductor
;
_journal_issue 2
_journal_name_full Crystals
_journal_page_first 446
_journal_page_last 465
_journal_paper_doi 10.3390/cryst2020446
_journal_volume 2
_journal_year 2012
_chemical_formula_moiety 'C20 H20 B0.50 N O'
_chemical_formula_sum 'C20 H20 B0.5 N O'
_chemical_formula_weight 295.78
_chemical_name_systematic
; 

 ? 

;
_space_group_IT_number 15
_symmetry_cell_setting monoclinic
_symmetry_space_group_name_Hall '-C 2yc'
_symmetry_space_group_name_H-M 'C 1 2/c 1'
_atom_sites_solution_hydrogens geom
_atom_sites_solution_primary direct
_atom_sites_solution_secondary difmap
_audit_creation_method SHELXL-97
_cell_angle_alpha 90.00
_cell_angle_beta 97.597(4)
_cell_angle_gamma 90.00
_cell_formula_units_Z 8
_cell_length_a 21.4373(15)
_cell_length_b 6.1623(4)
_cell_length_c 23.2775(16)
_cell_measurement_reflns_used 5553
_cell_measurement_temperature 100(2)
_cell_measurement_theta_max 27.34
_cell_measurement_theta_min 2.77
_cell_volume 3048.0(4)
_computing_cell_refinement 'Bruker SAINT'
_computing_data_collection 'Bruker APEX2'
_computing_data_reduction 'Bruker SAINT'
_computing_molecular_graphics Ortep3
_computing_publication_material 'Bruker SHELXTL'
_computing_structure_refinement 'SHELXL-97 (Sheldrick, 1997)'
_computing_structure_solution 'Sir 97'
_diffrn_ambient_temperature 100(2)
_diffrn_measured_fraction_theta_full 0.987
_diffrn_measured_fraction_theta_max 0.987
_diffrn_measurement_device_type 'Bruker APEX-II CCD'
_diffrn_measurement_method '\f and \w scans'
_diffrn_radiation_monochromator graphite
_diffrn_radiation_source 'fine-focus sealed tube'
_diffrn_radiation_type MoK\a
_diffrn_radiation_wavelength 0.71073
_diffrn_reflns_av_R_equivalents 0.0323
_diffrn_reflns_av_sigmaI/netI 0.0237
_diffrn_reflns_limit_h_max 27
_diffrn_reflns_limit_h_min -25
_diffrn_reflns_limit_k_max 7
_diffrn_reflns_limit_k_min -8
_diffrn_reflns_limit_l_max 30
_diffrn_reflns_limit_l_min -30
_diffrn_reflns_number 19619
_diffrn_reflns_theta_full 27.52
_diffrn_reflns_theta_max 27.52
_diffrn_reflns_theta_min 1.77
_diffrn_standards_number 0
_exptl_absorpt_coefficient_mu 0.078
_exptl_absorpt_correction_T_max 0.9884
_exptl_absorpt_correction_T_min 0.9694
_exptl_absorpt_correction_type multi-scan
_exptl_absorpt_process_details Sadabs
_exptl_crystal_colour black
_exptl_crystal_density_diffrn 1.289
_exptl_crystal_density_meas 1.289
_exptl_crystal_density_method 'not measured'
_exptl_crystal_description 'prism frag'
_exptl_crystal_F_000 1260
_exptl_crystal_size_max 0.40
_exptl_crystal_size_mid 0.39
_exptl_crystal_size_min 0.15
_refine_diff_density_max 0.303
_refine_diff_density_min -0.197
_refine_diff_density_rms 0.041
_refine_ls_extinction_method none
_refine_ls_goodness_of_fit_ref 1.015
_refine_ls_hydrogen_treatment refall
_refine_ls_matrix_type full
_refine_ls_number_parameters 265
_refine_ls_number_reflns 3460
_refine_ls_number_restraints 0
_refine_ls_restrained_S_all 1.015
_refine_ls_R_factor_all 0.0607
_refine_ls_R_factor_gt 0.0401
_refine_ls_shift/su_max 0.000
_refine_ls_shift/su_mean 0.000
_refine_ls_structure_factor_coef Fsqd
_refine_ls_weighting_details 'calc w=1/[\s^2^(Fo^2^)+(0.0517P)^2^+2.9244P] where P=(Fo^2^+2Fc^2^)/3'
_refine_ls_weighting_scheme calc
_refine_ls_wR_factor_gt 0.1005
_refine_ls_wR_factor_ref 0.1157
_reflns_number_gt 2583
_reflns_number_total 3460
_reflns_threshold_expression >2sigma(I)
_cod_data_source_file C20H20B0.50NO_C2_c_crystals-02-00446-s002_DC128.cif
_cod_data_source_block 11_chateigner_1508384
_cod_original_sg_symbol_H-M C2/c
_cod_original_formula_sum 'C20 H20 B0.50 N O'
_cod_database_code 1508384

loop_
_symmetry_equiv_pos_as_xyz
'x, y, z'
'-x, y, -z+1/2'
'x+1/2, y+1/2, z'
'-x+1/2, y+1/2, -z+1/2'
'-x, -y, -z'
'x, -y, z-1/2'
'-x+1/2, -y+1/2, -z'
'x+1/2, -y+1/2, z-1/2'

loop_
_atom_site_label
_atom_site_type_symbol
_atom_site_fract_x
_atom_site_fract_y
_atom_site_fract_z
_atom_site_U_iso_or_equiv
_atom_site_adp_type
_atom_site_occupancy
_atom_site_symmetry_multiplicity
_atom_site_calc_flag
_atom_site_refinement_flags
B1 B 0.0000 0.7343(4) 0.2500 0.0203(4) Uani 1 2 d S
O1 O -0.02005(4) 0.87779(15) 0.29411(4) 0.0220(2) Uani 1 1 d .
N1 N -0.05438(5) 0.58347(19) 0.22434(5) 0.0208(3) Uani 1 1 d .
C1 C -0.07382(6) 0.8511(2) 0.31670(6) 0.0195(3) Uani 1 1 d .
C2 C -0.08794(7) 0.9986(2) 0.35914(6) 0.0226(3) Uani 1 1 d .
C3 C -0.14077(7) 0.9728(2) 0.38563(6) 0.0237(3) Uani 1 1 d .
C4 C -0.23490(7) 0.7557(3) 0.40136(6) 0.0276(3) Uani 1 1 d .
C5 C -0.27216(7) 0.5749(3) 0.38861(7) 0.0298(3) Uani 1 1 d .
C6 C -0.25894(7) 0.4273(3) 0.34670(7) 0.0276(3) Uani 1 1 d .
C7 C -0.19323(7) 0.3187(2) 0.27137(6) 0.0245(3) Uani 1 1 d .
C8 C -0.14464(7) 0.3567(2) 0.24049(6) 0.0236(3) Uani 1 1 d .
C9 C -0.10362(6) 0.5381(2) 0.25304(5) 0.0205(3) Uani 1 1 d .
C20 C -0.04103(7) 0.4411(2) 0.17689(6) 0.0219(3) Uani 1 1 d .
C21 C -0.08423(7) 0.4697(2) 0.11993(6) 0.0223(3) Uani 1 1 d .
C22 C -0.06334(8) 0.3125(2) 0.07556(6) 0.0266(3) Uani 1 1 d .
C23 C -0.10313(9) 0.3323(3) 0.01627(6) 0.0305(4) Uani 1 1 d .
C24 C -0.10522(9) 0.5644(3) -0.00578(6) 0.0304(4) Uani 1 1 d .
C25 C -0.12738(8) 0.7186(3) 0.03859(6) 0.0295(3) Uani 1 1 d .
C26 C -0.08552(8) 0.7012(2) 0.09698(6) 0.0252(3) Uani 1 1 d .
C3A C -0.18180(7) 0.7936(2) 0.37261(6) 0.0225(3) Uani 1 1 d .
C6A C -0.20774(7) 0.4608(2) 0.31612(6) 0.0230(3) Uani 1 1 d .
C9A C -0.11523(6) 0.6789(2) 0.29970(5) 0.0194(3) Uani 1 1 d .
C9B C -0.16828(6) 0.6448(2) 0.32938(6) 0.0201(3) Uani 1 1 d .
H2 H -0.0593(8) 1.118(3) 0.3680(7) 0.0321(10) Uiso 1 1 d .
H3 H -0.1514(8) 1.077(3) 0.4149(8) 0.0321(10) Uiso 1 1 d .
H4 H -0.2437(8) 0.862(3) 0.4317(8) 0.0321(10) Uiso 1 1 d .
H5 H -0.3074(8) 0.554(3) 0.4090(7) 0.0321(10) Uiso 1 1 d .
H6 H -0.2860(8) 0.297(3) 0.3369(7) 0.0321(10) Uiso 1 1 d .
H7 H -0.2202(8) 0.190(3) 0.2632(7) 0.0321(10) Uiso 1 1 d .
H8 H -0.1358(8) 0.254(3) 0.2104(8) 0.0321(10) Uiso 1 1 d .
H20A H -0.0413(8) 0.287(3) 0.1897(7) 0.0321(10) Uiso 1 1 d .
H20B H 0.0035(9) 0.474(3) 0.1694(8) 0.0321(10) Uiso 1 1 d .
H21 H -0.1303(8) 0.432(3) 0.1267(7) 0.0321(10) Uiso 1 1 d .
H22A H -0.0637(8) 0.160(3) 0.0909(8) 0.0321(10) Uiso 1 1 d .
H22B H -0.0196(9) 0.345(3) 0.0715(7) 0.0321(10) Uiso 1 1 d .
H23A H -0.0851(8) 0.232(3) -0.0119(8) 0.0321(10) Uiso 1 1 d .
H23B H -0.1490(9) 0.283(3) 0.0190(8) 0.0321(10) Uiso 1 1 d .
H24A H -0.1335(8) 0.570(3) -0.0435(8) 0.0321(10) Uiso 1 1 d .
H24B H -0.0612(8) 0.612(3) -0.0125(7) 0.0321(10) Uiso 1 1 d .
H25A H -0.1736(8) 0.682(3) 0.0435(7) 0.0321(10) Uiso 1 1 d .
H25B H -0.1266(8) 0.873(3) 0.0238(7) 0.0321(10) Uiso 1 1 d .
H26A H -0.0407(9) 0.740(3) 0.0910(8) 0.0321(10) Uiso 1 1 d .
H26B H -0.1014(8) 0.802(3) 0.1266(8) 0.0321(10) Uiso 1 1 d .

loop_
_atom_site_aniso_label
_atom_site_aniso_U_11
_atom_site_aniso_U_22
_atom_site_aniso_U_33
_atom_site_aniso_U_23
_atom_site_aniso_U_13
_atom_site_aniso_U_12
B1 0.0264(11) 0.0186(10) 0.0157(9) 0.000 0.0025(8) 0.000
O1 0.0259(5) 0.0196(5) 0.0207(5) -0.0031(4) 0.0034(4) -0.0032(4)
N1 0.0271(6) 0.0191(6) 0.0157(5) -0.0018(4) 0.0011(4) 0.0002(5)
C1 0.0232(7) 0.0188(7) 0.0163(6) 0.0015(5) 0.0013(5) 0.0014(5)
C2 0.0295(7) 0.0188(7) 0.0187(6) -0.0015(5) 0.0005(5) -0.0023(6)
C3 0.0311(8) 0.0215(7) 0.0180(6) -0.0021(5) 0.0017(5) 0.0030(6)
C4 0.0296(8) 0.0292(8) 0.0240(7) 0.0002(6) 0.0039(6) 0.0037(6)
C5 0.0269(8) 0.0328(8) 0.0306(8) 0.0054(6) 0.0069(6) 0.0008(6)
C6 0.0267(7) 0.0261(8) 0.0293(8) 0.0049(6) 0.0005(6) -0.0032(6)
C7 0.0295(8) 0.0207(7) 0.0216(7) 0.0011(5) -0.0032(6) -0.0049(6)
C8 0.0321(8) 0.0202(7) 0.0173(6) -0.0014(5) -0.0018(5) -0.0022(6)
C9 0.0255(7) 0.0190(7) 0.0154(6) 0.0020(5) -0.0027(5) 0.0008(5)
C20 0.0280(7) 0.0195(7) 0.0175(6) -0.0022(5) 0.0003(5) 0.0018(6)
C21 0.0302(7) 0.0196(7) 0.0168(6) -0.0008(5) 0.0022(5) 0.0009(6)
C22 0.0393(9) 0.0205(7) 0.0200(7) -0.0023(6) 0.0037(6) 0.0033(6)
C23 0.0487(10) 0.0238(8) 0.0184(7) -0.0030(6) 0.0015(6) 0.0033(7)
C24 0.0456(9) 0.0269(8) 0.0182(7) 0.0014(6) 0.0030(6) -0.0006(7)
C25 0.0423(9) 0.0217(7) 0.0229(7) 0.0006(6) -0.0021(6) 0.0028(7)
C26 0.0350(8) 0.0194(7) 0.0203(7) -0.0012(6) 0.0003(6) 0.0033(6)
C3A 0.0267(7) 0.0231(7) 0.0171(6) 0.0032(5) 0.0006(5) 0.0034(6)
C6A 0.0257(7) 0.0221(7) 0.0198(7) 0.0038(5) -0.0022(5) -0.0003(6)
C9A 0.0241(7) 0.0178(6) 0.0152(6) 0.0013(5) -0.0017(5) 0.0006(5)
C9B 0.0225(7) 0.0200(7) 0.0163(6) 0.0030(5) -0.0032(5) 0.0014(5)

loop_
_atom_type_symbol
_atom_type_description
_atom_type_scat_dispersion_real
_atom_type_scat_dispersion_imag
_atom_type_scat_source
C C 0.0033 0.0016 'International Tables Vol C Tables 4.2.6.8 and 6.1.1.4'
H H 0.0000 0.0000 'International Tables Vol C Tables 4.2.6.8 and 6.1.1.4'
N N 0.0061 0.0033 'International Tables Vol C Tables 4.2.6.8 and 6.1.1.4'
O O 0.0106 0.0060 'International Tables Vol C Tables 4.2.6.8 and 6.1.1.4'
B B 0.0013 0.0007 'International Tables Vol C Tables 4.2.6.8 and 6.1.1.4'

loop_
_geom_angle_atom_site_label_1
_geom_angle_atom_site_label_2
_geom_angle_atom_site_label_3
_geom_angle
_geom_angle_site_symmetry_1
_geom_angle_site_symmetry_3
O1 B1 O1 105.57(16) 2 .
O1 B1 N1 111.62(6) 2 .
O1 B1 N1 110.97(6) . .
O1 B1 N1 110.97(6) 2 2
O1 B1 N1 111.62(6) . 2
N1 B1 N1 106.19(16) . 2
C1 O1 B1 123.35(10) . .
C9 N1 C20 119.40(12) . .
C9 N1 B1 122.10(9) . .
C20 N1 B1 115.95(10) . .
O1 C1 C2 118.27(12) . .
O1 C1 C9A 121.76(12) . .
C2 C1 C9A 119.96(13) . .
C3 C2 C1 120.66(13) . .
C3 C2 H2 122.3(10) . .
C1 C2 H2 117.0(10) . .
C2 C3 C3A 121.39(13) . .
C2 C3 H3 121.1(10) . .
C3A C3 H3 117.5(10) . .
C5 C4 C3A 120.73(14) . .
C5 C4 H4 121.5(10) . .
C3A C4 H4 117.7(10) . .
C4 C5 C6 120.87(14) . .
C4 C5 H5 118.5(11) . .
C6 C5 H5 120.7(11) . .
C5 C6 C6A 120.45(14) . .
C5 C6 H6 121.3(10) . .
C6A C6 H6 118.2(10) . .
C8 C7 C6A 122.42(13) . .
C8 C7 H7 120.5(10) . .
C6A C7 H7 117.1(10) . .
C7 C8 C9 121.30(13) . .
C7 C8 H8 120.0(10) . .
C9 C8 H8 118.6(10) . .
N1 C9 C8 124.12(12) . .
N1 C9 C9A 118.25(12) . .
C8 C9 C9A 117.62(13) . .
N1 C20 C21 115.40(11) . .
N1 C20 H20A 109.6(10) . .
C21 C20 H20A 110.2(10) . .
N1 C20 H20B 106.9(10) . .
C21 C20 H20B 107.8(10) . .
H20A C20 H20B 106.6(14) . .
C26 C21 C20 113.24(12) . .
C26 C21 C22 110.54(12) . .
C20 C21 C22 108.45(12) . .
C26 C21 H21 106.8(10) . .
C20 C21 H21 108.6(10) . .
C22 C21 H21 109.1(10) . .
C21 C22 C23 112.44(13) . .
C21 C22 H22A 109.7(10) . .
C23 C22 H22A 111.4(10) . .
C21 C22 H22B 107.8(10) . .
C23 C22 H22B 108.9(10) . .
H22A C22 H22B 106.3(14) . .
C24 C23 C22 111.62(13) . .
C24 C23 H23A 110.5(10) . .
C22 C23 H23A 108.7(10) . .
C24 C23 H23B 108.2(10) . .
C22 C23 H23B 109.9(10) . .
H23A C23 H23B 107.9(14) . .
C23 C24 C25 110.85(13) . .
C23 C24 H24A 108.4(10) . .
C25 C24 H24A 111.5(10) . .
C23 C24 H24B 109.6(10) . .
C25 C24 H24B 107.7(10) . .
H24A C24 H24B 108.7(14) . .
C24 C25 C26 111.05(13) . .
C24 C25 H25A 109.1(10) . .
C26 C25 H25A 110.1(9) . .
C24 C25 H25B 109.5(10) . .
C26 C25 H25B 109.6(10) . .
H25A C25 H25B 107.5(14) . .
C21 C26 C25 111.03(12) . .
C21 C26 H26A 107.2(10) . .
C25 C26 H26A 108.3(10) . .
C21 C26 H26B 109.0(10) . .
C25 C26 H26B 110.4(10) . .
H26A C26 H26B 110.8(14) . .
C4 C3A C3 122.86(13) . .
C4 C3A C9B 118.77(13) . .
C3 C3A C9B 118.36(13) . .
C6 C6A C9B 119.34(13) . .
C6 C6A C7 122.84(13) . .
C9B C6A C7 117.82(13) . .
C1 C9A C9B 119.35(12) . .
C1 C9A C9 120.14(12) . .
C9B C9A C9 120.50(12) . .
C3A C9B C9A 120.03(12) . .
C3A C9B C6A 119.81(13) . .
C9A C9B C6A 120.16(12) . .

loop_
_geom_bond_atom_site_label_1
_geom_bond_atom_site_label_2
_geom_bond_distance
_geom_bond_site_symmetry_2
B1 O1 1.4622(16) 2
B1 O1 1.4622(16) .
B1 N1 1.5477(17) .
B1 N1 1.5477(17) 2
O1 C1 1.3387(16) .
N1 C9 1.3511(18) .
N1 C20 1.4682(17) .
C1 C2 1.4045(19) .
C1 C9A 1.4066(19) .
C2 C3 1.368(2) .
C2 H2 0.962(19) .
C3 C3A 1.419(2) .
C3 H3 0.986(18) .
C4 C5 1.380(2) .
C4 C3A 1.414(2) .
C4 H4 1.001(18) .
C5 C6 1.390(2) .
C5 H5 0.953(18) .
C6 C6A 1.400(2) .
C6 H6 1.002(18) .
C7 C8 1.362(2) .
C7 C6A 1.426(2) .
C7 H7 0.986(18) .
C8 C9 1.428(2) .
C8 H8 0.979(18) .
C9 C9A 1.4373(19) .
C20 C21 1.5238(18) .
C20 H20A 0.993(18) .
C20 H20B 1.014(18) .
C21 C26 1.5224(19) .
C21 C22 1.526(2) .
C21 H21 1.047(18) .
C22 C23 1.528(2) .
C22 H22A 1.005(18) .
C22 H22B 0.977(18) .
C23 C24 1.519(2) .
C23 H23A 1.012(18) .
C23 H23B 1.040(18) .
C24 C25 1.525(2) .
C24 H24A 1.000(18) .
C24 H24B 1.019(18) .
C25 C26 1.530(2) .
C25 H25A 1.036(18) .
C25 H25B 1.011(18) .
C26 H26A 1.017(18) .
C26 H26B 1.021(18) .
C3A C9B 1.4194(19) .
C6A C9B 1.4238(19) .
C9A C9B 1.4223(19) .
